data_7129844
loop_
_publ_author_name
'L\'opez-L\'opez, Juan-Carlos'
'Bautista, Delia'
'Gonz\'alez-Herrero, Pablo'

_publ_section_title
;
 Phosphorescent biaryl platinum(IV) complexes obtained through double
 metalation of dibenzoiodolium ions.
;
_journal_issue 28
_journal_name_full 'Chemical communications (Cambridge, England)'
_journal_page_first 4532
_journal_page_last 4535
_journal_paper_doi 10.1039/d2cc01018f
_journal_volume 58
_journal_year 2022
_chemical_formula_sum 'C44.5 H45 Cl N2 Pt'
_chemical_formula_weight 838.36
_space_group_crystal_system monoclinic
_space_group_IT_number 14
_space_group_name_Hall '-P 2yn'
_space_group_name_H-M_alt 'P 1 21/n 1'
_atom_sites_solution_hydrogens geom
_audit_creation_method SHELXL-2018/3
_audit_update_record
;
2021-09-01 deposited with the CCDC.	2022-03-15 downloaded from the CCDC.
;
_cell_angle_alpha 90
_cell_angle_beta 91.371(2)
_cell_angle_gamma 90
_cell_formula_units_Z 8
_cell_length_a 10.9752(8)
_cell_length_b 29.683(2)
_cell_length_c 23.6145(16)
_cell_measurement_reflns_used 9091
_cell_measurement_temperature 100(2)
_cell_measurement_theta_max 29.51
_cell_measurement_theta_min 2.17
_cell_volume 7690.9(9)
_computing_cell_refinement 'SAINT V8.40A (Bruker AXS Inc.)'
_computing_data_collection 'APEX3 2019.1_0 (Bruker AXS Inc.)'
_computing_data_reduction 'SAINT V8.40A (Bruker AXS Inc.)'
_computing_molecular_graphics 'Olex2-version 1.2.10'
_computing_publication_material 'Bruker SHELXTL'
_computing_structure_refinement 'SHELXL-2018/3 (Sheldrick, 2018)'
_computing_structure_solution 'SHELXT 2014/5 (Sheldrick, 2014)'
_diffrn_ambient_temperature 100(2)
_diffrn_detector_area_resol_mean 7.40
_diffrn_measured_fraction_theta_full 1.000
_diffrn_measured_fraction_theta_max 1.000
_diffrn_measurement_device_type 'Bruker D8 QUEST PHOTON II CMOS'
_diffrn_measurement_method '\w-scans and phi scans'
_diffrn_radiation_type MoK\a
_diffrn_radiation_wavelength 0.71073
_diffrn_reflns_av_R_equivalents 0.0541
_diffrn_reflns_av_unetI/netI 0.0267
_diffrn_reflns_Laue_measured_fraction_full 1.000
_diffrn_reflns_Laue_measured_fraction_max 1.000
_diffrn_reflns_limit_h_max 13
_diffrn_reflns_limit_h_min -13
_diffrn_reflns_limit_k_max 37
_diffrn_reflns_limit_k_min -37
_diffrn_reflns_limit_l_max 29
_diffrn_reflns_limit_l_min -26
_diffrn_reflns_number 155902
_diffrn_reflns_point_group_measured_fraction_full 1.000
_diffrn_reflns_point_group_measured_fraction_max 1.000
_diffrn_reflns_theta_full 25.242
_diffrn_reflns_theta_max 26.373
_diffrn_reflns_theta_min 1.857
_diffrn_source 'high brilliance microfocus sealed tube '
_exptl_absorpt_coefficient_mu 3.751
_exptl_absorpt_correction_T_max 0.6475
_exptl_absorpt_correction_T_min 0.5617
_exptl_absorpt_correction_type multi-scan
_exptl_absorpt_process_details SADABS-2016/2
_exptl_crystal_colour colourless
_exptl_crystal_density_diffrn 1.448
_exptl_crystal_description prism
_exptl_crystal_F_000 3368
_exptl_crystal_size_max 0.180
_exptl_crystal_size_mid 0.140
_exptl_crystal_size_min 0.087
_refine_diff_density_max 2.745
_refine_diff_density_min -1.609
_refine_diff_density_rms 0.089
_refine_ls_extinction_method none
_refine_ls_goodness_of_fit_ref 1.045
_refine_ls_hydrogen_treatment constr
_refine_ls_matrix_type full
_refine_ls_number_parameters 890
_refine_ls_number_reflns 15731
_refine_ls_number_restraints 0
_refine_ls_restrained_S_all 1.045
_refine_ls_R_factor_all 0.0334
_refine_ls_R_factor_gt 0.0268
_refine_ls_shift/su_max 0.004
_refine_ls_shift/su_mean 0.000
_refine_ls_structure_factor_coef Fsqd
_refine_ls_weighting_details 'w=1/[\s^2^(Fo^2^)+(0.0175P)^2^+17.5370P] where P=(Fo^2^+2Fc^2^)/3'
_refine_ls_weighting_scheme calc
_refine_ls_wR_factor_gt 0.0568
_refine_ls_wR_factor_ref 0.0593
_reflns_Friedel_coverage 0.000
_reflns_number_gt 13890
_reflns_number_total 15731
_reflns_threshold_expression 'I > 2\s(I)'
_cod_data_source_file d2cc01018f2.cif
_cod_data_source_block JCB_54g_0msp_a_sq
_cod_depositor_comments 'Adding full bibliography for 7129844--7129846.cif.'
_cod_original_cell_volume 7690.8(10)
_cod_original_sg_symbol_H-M 'P 21/n'
_cod_original_formula_sum 'C44.50 H45 Cl N2 Pt'
_cod_database_code 7129844
_shelx_shelxl_version_number 2018/3
_shelx_space_group_comment
;
The symmetry employed for this shelxl refinement is uniquely defined
by the following loop, which should always be used as a source of
symmetry information in preference to the above space-group names.
They are only intended as comments.
;
_shelx_estimated_absorpt_t_min 0.552
_shelx_estimated_absorpt_t_max 0.736

loop_
_space_group_symop_operation_xyz
'x, y, z'
'-x+1/2, y+1/2, -z+1/2'
'-x, -y, -z'
'x-1/2, -y-1/2, z-1/2'

loop_
_atom_site_label
_atom_site_type_symbol
_atom_site_fract_x
_atom_site_fract_y
_atom_site_fract_z
_atom_site_U_iso_or_equiv
_atom_site_adp_type
_atom_site_occupancy
_atom_site_site_symmetry_order
_atom_site_calc_flag
_atom_site_refinement_flags_posn
_atom_site_refinement_flags_adp
_atom_site_refinement_flags_occupancy
_atom_site_disorder_assembly
_atom_site_disorder_group
Pt01 Pt 0.58566(2) 0.36059(2) 0.32990(2) 0.01462(3) Uani 1 1 d . . . . .
C1 C 0.6782(3) 0.37501(11) 0.40546(13) 0.0169(6) Uani 1 1 d . . . . .
N1 N 0.7495(2) 0.34188(9) 0.29095(11) 0.0179(6) Uani 1 1 d . . . . .
C2 C 0.7121(3) 0.34593(11) 0.44943(13) 0.0201(7) Uani 1 1 d . . . . .
H2 H 0.690561 0.315012 0.446386 0.024 Uiso 1 1 calc R U . . .
N2 N 0.6148(2) 0.43117(9) 0.32035(12) 0.0210(6) Uani 1 1 d . . . . .
C3 C 0.7766(3) 0.36046(13) 0.49782(14) 0.0278(8) Uani 1 1 d . . . . .
C4 C 0.8086(3) 0.40571(14) 0.50187(16) 0.0333(9) Uani 1 1 d . . . . .
H4 H 0.852551 0.416279 0.534392 0.040 Uiso 1 1 calc R U . . .
C5 C 0.7772(3) 0.43527(13) 0.45907(17) 0.0343(9) Uani 1 1 d . . . . .
H5 H 0.800351 0.466027 0.462127 0.041 Uiso 1 1 calc R U . . .
C6 C 0.7114(3) 0.42052(11) 0.41114(14) 0.0215(7) Uani 1 1 d . . . . .
C7 C 0.6748(3) 0.45091(11) 0.36481(15) 0.0236(7) Uani 1 1 d . . . . .
C8 C 0.6980(3) 0.49719(12) 0.36349(18) 0.0329(9) Uani 1 1 d . . . . .
H8 H 0.738362 0.511345 0.394771 0.040 Uiso 1 1 calc R U . . .
C9 C 0.6626(4) 0.52227(13) 0.3170(2) 0.0389(10) Uani 1 1 d . . . . .
H9 H 0.677976 0.553756 0.316037 0.047 Uiso 1 1 calc R U . . .
C10 C 0.6048(4) 0.50134(13) 0.27186(18) 0.0357(10) Uani 1 1 d . . . . .
H10 H 0.581692 0.518006 0.238988 0.043 Uiso 1 1 calc R U . . .
C11 C 0.5809(3) 0.45578(12) 0.27502(16) 0.0277(8) Uani 1 1 d . . . . .
H11 H 0.539342 0.441453 0.244222 0.033 Uiso 1 1 calc R U . . .
C12 C 0.8109(4) 0.32842(16) 0.54453(15) 0.0399(10) Uani 1 1 d . . . . .
H12A H 0.896284 0.333282 0.556059 0.060 Uiso 1 1 calc R U . . .
H12B H 0.800319 0.297390 0.531135 0.060 Uiso 1 1 calc R U . . .
H12C H 0.758644 0.333641 0.576946 0.060 Uiso 1 1 calc R U . . .
C21 C 0.5805(3) 0.29387(10) 0.34313(13) 0.0178(7) Uani 1 1 d . . . . .
C22 C 0.4954(3) 0.26980(11) 0.37352(13) 0.0207(7) Uani 1 1 d . . . . .
H22 H 0.430324 0.285522 0.390514 0.025 Uiso 1 1 calc R U . . .
C23 C 0.5031(3) 0.22296(11) 0.37977(14) 0.0251(8) Uani 1 1 d . . . . .
C24 C 0.6010(4) 0.20071(11) 0.35578(15) 0.0294(8) Uani 1 1 d . . . . .
H24 H 0.607998 0.168982 0.359986 0.035 Uiso 1 1 calc R U . . .
C25 C 0.6875(3) 0.22361(12) 0.32623(15) 0.0273(8) Uani 1 1 d . . . . .
H25 H 0.753208 0.207675 0.310099 0.033 Uiso 1 1 calc R U . . .
C26 C 0.6792(3) 0.27036(11) 0.31978(13) 0.0196(7) Uani 1 1 d . . . . .
C27 C 0.7711(3) 0.29680(11) 0.29105(13) 0.0202(7) Uani 1 1 d . . . . .
C28 C 0.8748(3) 0.27997(12) 0.26504(14) 0.0248(7) Uani 1 1 d . . . . .
H28 H 0.890640 0.248502 0.265146 0.030 Uiso 1 1 calc R U . . .
C29 C 0.9540(3) 0.30904(13) 0.23931(15) 0.0296(8) Uani 1 1 d . . . . .
H29 H 1.025514 0.297822 0.222305 0.036 Uiso 1 1 calc R U . . .
C30 C 0.9288(3) 0.35471(13) 0.23837(14) 0.0260(8) Uani 1 1 d . . . . .
H30 H 0.981185 0.375157 0.219803 0.031 Uiso 1 1 calc R U . . .
C31 C 0.8262(3) 0.36994(12) 0.26496(14) 0.0222(7) Uani 1 1 d . . . . .
H31 H 0.809142 0.401324 0.264890 0.027 Uiso 1 1 calc R U . . .
C32 C 0.4088(4) 0.19722(12) 0.41118(16) 0.0321(9) Uani 1 1 d . . . . .
H32A H 0.448872 0.178567 0.440376 0.048 Uiso 1 1 calc R U . . .
H32B H 0.362920 0.177875 0.384675 0.048 Uiso 1 1 calc R U . . .
H32C H 0.352995 0.218371 0.429066 0.048 Uiso 1 1 calc R U . . .
C41 C 0.4859(3) 0.35572(10) 0.25438(13) 0.0186(6) Uani 1 1 d . . . . .
C42 C 0.5282(3) 0.34804(11) 0.19992(14) 0.0224(7) Uani 1 1 d . . . . .
H42 H 0.610579 0.338982 0.195820 0.027 Uiso 1 1 calc R U . . .
C43 C 0.4545(3) 0.35311(12) 0.15100(14) 0.0250(7) Uani 1 1 d . . . . .
C44 C 0.3339(3) 0.36535(13) 0.15809(15) 0.0291(8) Uani 1 1 d . . . . .
H44 H 0.282156 0.369286 0.125660 0.035 Uiso 1 1 calc R U . . .
C45 C 0.2872(3) 0.37198(12) 0.21168(15) 0.0275(8) Uani 1 1 d . . . . .
H45 H 0.203664 0.379598 0.215420 0.033 Uiso 1 1 calc R U . . .
C46 C 0.3617(3) 0.36756(11) 0.25988(14) 0.0203(7) Uani 1 1 d . . . . .
C47 C 0.3239(3) 0.37519(10) 0.31861(13) 0.0177(6) Uani 1 1 d . . . . .
C48 C 0.2045(3) 0.38307(11) 0.33473(14) 0.0214(7) Uani 1 1 d . . . . .
H48 H 0.141025 0.384090 0.306709 0.026 Uiso 1 1 calc R U . . .
C49 C 0.1773(3) 0.38942(11) 0.39104(14) 0.0213(7) Uani 1 1 d . . . . .
H49 H 0.095325 0.394850 0.401094 0.026 Uiso 1 1 calc R U . . .
C50 C 0.2682(3) 0.38800(10) 0.43340(14) 0.0200(7) Uani 1 1 d . . . . .
C51 C 0.3883(3) 0.37961(10) 0.41693(14) 0.0185(7) Uani 1 1 d . . . . .
H51 H 0.451303 0.378222 0.445170 0.022 Uiso 1 1 calc R U . . .
C52 C 0.4178(3) 0.37324(10) 0.36018(13) 0.0166(6) Uani 1 1 d . . . . .
C53 C 0.5091(4) 0.34588(13) 0.09244(15) 0.0305(8) Uani 1 1 d . . . . .
C54 C 0.6236(4) 0.37518(15) 0.08699(17) 0.0420(10) Uani 1 1 d . . . . .
H54A H 0.657607 0.370947 0.049366 0.063 Uiso 1 1 calc R U . . .
H54B H 0.684254 0.366352 0.116040 0.063 Uiso 1 1 calc R U . . .
H54C H 0.601993 0.406930 0.092098 0.063 Uiso 1 1 calc R U . . .
C55 C 0.4207(4) 0.35834(17) 0.04404(16) 0.0449(11) Uani 1 1 d . . . . .
H55A H 0.461399 0.354884 0.007809 0.067 Uiso 1 1 calc R U . . .
H55B H 0.394481 0.389678 0.048455 0.067 Uiso 1 1 calc R U . . .
H55C H 0.349490 0.338454 0.044807 0.067 Uiso 1 1 calc R U . . .
C56 C 0.5448(4) 0.29633(14) 0.08643(16) 0.0377(9) Uani 1 1 d . . . . .
H56A H 0.578865 0.291328 0.048956 0.057 Uiso 1 1 calc R U . . .
H56B H 0.472540 0.277356 0.090712 0.057 Uiso 1 1 calc R U . . .
H56C H 0.605900 0.288546 0.115760 0.057 Uiso 1 1 calc R U . . .
C57 C 0.2336(3) 0.39503(12) 0.49525(14) 0.0236(7) Uani 1 1 d . . . . .
C58 C 0.1624(4) 0.43928(13) 0.49981(17) 0.0349(9) Uani 1 1 d . . . . .
H58A H 0.137830 0.443707 0.539049 0.052 Uiso 1 1 calc R U . . .
H58B H 0.089661 0.437988 0.474952 0.052 Uiso 1 1 calc R U . . .
H58C H 0.214119 0.464427 0.488343 0.052 Uiso 1 1 calc R U . . .
C59 C 0.1521(4) 0.35564(13) 0.51359(16) 0.0329(9) Uani 1 1 d . . . . .
H59A H 0.128129 0.360161 0.552893 0.049 Uiso 1 1 calc R U . . .
H59B H 0.197302 0.327302 0.510607 0.049 Uiso 1 1 calc R U . . .
H59C H 0.079075 0.354407 0.488937 0.049 Uiso 1 1 calc R U . . .
C60 C 0.3452(3) 0.39736(13) 0.53536(15) 0.0308(8) Uani 1 1 d . . . . .
H60A H 0.318651 0.402635 0.574124 0.046 Uiso 1 1 calc R U . . .
H60B H 0.398320 0.422071 0.523769 0.046 Uiso 1 1 calc R U . . .
H60C H 0.390058 0.368852 0.533825 0.046 Uiso 1 1 calc R U . . .
Pt02 Pt 0.39684(2) 0.63362(2) 0.23387(2) 0.01794(4) Uani 1 1 d . . . . .
N1A N 0.2364(2) 0.66803(9) 0.25798(12) 0.0217(6) Uani 1 1 d . . . . .
C1A C 0.3029(3) 0.58919(11) 0.18022(14) 0.0218(7) Uani 1 1 d . . . . .
N2A N 0.3709(2) 0.57793(9) 0.28964(12) 0.0210(6) Uani 1 1 d . . . . .
C2A C 0.2677(3) 0.59484(12) 0.12382(15) 0.0252(7) Uani 1 1 d . . . . .
H2A H 0.284947 0.622614 0.105721 0.030 Uiso 1 1 calc R U . . .
C3A C 0.2077(3) 0.56111(13) 0.09276(15) 0.0300(8) Uani 1 1 d . . . . .
C4A C 0.1842(4) 0.52028(14) 0.11904(17) 0.0394(10) Uani 1 1 d . . . . .
H4A H 0.143532 0.497025 0.098399 0.047 Uiso 1 1 calc R U . . .
C5A C 0.2191(4) 0.51315(13) 0.17461(17) 0.0357(9) Uani 1 1 d . . . . .
H5A H 0.203469 0.484904 0.191905 0.043 Uiso 1 1 calc R U . . .
C6A C 0.2776(3) 0.54720(11) 0.20583(15) 0.0255(7) Uani 1 1 d . . . . .
C7A C 0.3151(3) 0.54123(12) 0.26536(15) 0.0248(7) Uani 1 1 d . . . . .
C8A C 0.2978(3) 0.50250(12) 0.29788(16) 0.0285(8) Uani 1 1 d . . . . .
H8A H 0.262377 0.476493 0.280771 0.034 Uiso 1 1 calc R U . . .
C9A C 0.3314(3) 0.50162(13) 0.35432(17) 0.0323(9) Uani 1 1 d . . . . .
H9A H 0.318555 0.475346 0.376375 0.039 Uiso 1 1 calc R U . . .
C10A C 0.3838(3) 0.53934(13) 0.37841(17) 0.0310(8) Uani 1 1 d . . . . .
H10A H 0.406501 0.539792 0.417481 0.037 Uiso 1 1 calc R U . . .
C11A C 0.4028(3) 0.57672(12) 0.34447(15) 0.0249(7) Uani 1 1 d . . . . .
H11A H 0.440225 0.602575 0.361007 0.030 Uiso 1 1 calc R U . . .
C12A C 0.1706(4) 0.56906(15) 0.03123(16) 0.0403(10) Uani 1 1 d . . . . .
H12D H 0.107381 0.547344 0.019802 0.060 Uiso 1 1 calc R U . . .
H12E H 0.241670 0.565233 0.007369 0.060 Uiso 1 1 calc R U . . .
H12F H 0.138713 0.599732 0.026808 0.060 Uiso 1 1 calc R U . . .
C21A C 0.4054(3) 0.68710(11) 0.18225(14) 0.0221(7) Uani 1 1 d . . . . .
C22A C 0.4879(3) 0.69487(11) 0.13997(14) 0.0244(7) Uani 1 1 d . . . . .
H22A H 0.545536 0.672168 0.131318 0.029 Uiso 1 1 calc R U . . .
C23A C 0.4885(3) 0.73553(12) 0.10950(15) 0.0273(8) Uani 1 1 d . . . . .
C24A C 0.4040(4) 0.76870(12) 0.12292(16) 0.0306(9) Uani 1 1 d . . . . .
H24A H 0.404752 0.796697 0.103436 0.037 Uiso 1 1 calc R U . . .
C25A C 0.3198(3) 0.76141(12) 0.16388(16) 0.0297(8) Uani 1 1 d . . . . .
H25A H 0.261815 0.784159 0.171903 0.036 Uiso 1 1 calc R U . . .
C26A C 0.3183(3) 0.72093(11) 0.19394(15) 0.0232(7) Uani 1 1 d . . . . .
C27A C 0.2272(3) 0.71002(11) 0.23541(14) 0.0239(7) Uani 1 1 d . . . . .
C28A C 0.1335(3) 0.73873(13) 0.25266(15) 0.0311(9) Uani 1 1 d . . . . .
H28A H 0.127685 0.768521 0.238137 0.037 Uiso 1 1 calc R U . . .
C29A C 0.0504(4) 0.72340(14) 0.29077(16) 0.0339(9) Uani 1 1 d . . . . .
H29A H -0.014219 0.742460 0.302014 0.041 Uiso 1 1 calc R U . . .
C30A C 0.0603(3) 0.68031(14) 0.31285(16) 0.0324(9) Uani 1 1 d . . . . .
H30A H 0.003090 0.669378 0.339094 0.039 Uiso 1 1 calc R U . . .
C31A C 0.1557(3) 0.65367(13) 0.29564(15) 0.0260(8) Uani 1 1 d . . . . .
H31A H 0.164436 0.624232 0.311002 0.031 Uiso 1 1 calc R U . . .
C32A C 0.5807(4) 0.74415(14) 0.06486(16) 0.0373(9) Uani 1 1 d . . . . .
H32D H 0.538792 0.753107 0.029530 0.056 Uiso 1 1 calc R U . . .
H32E H 0.627816 0.716639 0.058457 0.056 Uiso 1 1 calc R U . . .
H32F H 0.635819 0.768329 0.077452 0.056 Uiso 1 1 calc R U . . .
C41A C 0.5045(3) 0.67007(10) 0.29115(14) 0.0194(7) Uani 1 1 d . . . . .
C42A C 0.4665(3) 0.70129(11) 0.33115(13) 0.0209(7) Uani 1 1 d . . . . .
H42A H 0.382210 0.708362 0.332706 0.025 Uiso 1 1 calc R U . . .
C43A C 0.5476(3) 0.72259(11) 0.36906(14) 0.0223(7) Uani 1 1 d . . . . .
C44A C 0.6702(3) 0.71105(12) 0.36609(15) 0.0291(8) Uani 1 1 d . . . . .
H44A H 0.727267 0.724586 0.391730 0.035 Uiso 1 1 calc R U . . .
C45A C 0.7110(3) 0.68028(12) 0.32663(15) 0.0266(8) Uani 1 1 d . . . . .
H45A H 0.795269 0.673153 0.325395 0.032 Uiso 1 1 calc R U . . .
C46A C 0.6290(3) 0.65978(11) 0.28879(14) 0.0209(7) Uani 1 1 d . . . . .
C47A C 0.6616(3) 0.62783(11) 0.24365(14) 0.0216(7) Uani 1 1 d . . . . .
C48A C 0.7795(3) 0.61506(11) 0.23036(15) 0.0250(7) Uani 1 1 d . . . . .
H48A H 0.846357 0.626043 0.252592 0.030 Uiso 1 1 calc R U . . .
C49A C 0.8008(3) 0.58654(12) 0.18516(16) 0.0281(8) Uani 1 1 d . . . . .
H49A H 0.882073 0.578406 0.176717 0.034 Uiso 1 1 calc R U . . .
C50A C 0.7044(3) 0.56965(11) 0.15192(15) 0.0258(8) Uani 1 1 d . . . . .
C51A C 0.5862(3) 0.58223(11) 0.16548(14) 0.0240(7) Uani 1 1 d . . . . .
H51A H 0.519695 0.571119 0.143095 0.029 Uiso 1 1 calc R U . . .
C52A C 0.5627(3) 0.61080(10) 0.21122(14) 0.0196(7) Uani 1 1 d . . . . .
C53A C 0.5042(3) 0.75532(12) 0.41464(15) 0.0264(8) Uani 1 1 d . . . . .
C54A C 0.3767(4) 0.77422(13) 0.40155(16) 0.0337(9) Uani 1 1 d . . . . .
H54D H 0.355337 0.796122 0.430741 0.051 Uiso 1 1 calc R U . . .
H54E H 0.317253 0.749571 0.401063 0.051 Uiso 1 1 calc R U . . .
H54F H 0.375868 0.789057 0.364465 0.051 Uiso 1 1 calc R U . . .
C55A C 0.5914(4) 0.79563(13) 0.42127(17) 0.0369(9) Uani 1 1 d . . . . .
H55D H 0.558639 0.817015 0.448610 0.055 Uiso 1 1 calc R U . . .
H55E H 0.599838 0.810570 0.384566 0.055 Uiso 1 1 calc R U . . .
H55F H 0.671440 0.784984 0.434875 0.055 Uiso 1 1 calc R U . . .
C56A C 0.5003(4) 0.72948(13) 0.47110(15) 0.0315(8) Uani 1 1 d . . . . .
H56D H 0.464450 0.748713 0.500031 0.047 Uiso 1 1 calc R U . . .
H56E H 0.583256 0.721011 0.483103 0.047 Uiso 1 1 calc R U . . .
H56F H 0.450663 0.702254 0.466093 0.047 Uiso 1 1 calc R U . . .
C57A C 0.7315(4) 0.53795(13) 0.10200(16) 0.0335(9) Uani 1 1 d . . . . .
C58A C 0.6154(4) 0.52288(16) 0.07016(19) 0.0466(11) Uani 1 1 d . . . . .
H58D H 0.637259 0.504161 0.037749 0.070 Uiso 1 1 calc R U . . .
H58E H 0.570270 0.549422 0.056679 0.070 Uiso 1 1 calc R U . . .
H58F H 0.564493 0.505403 0.095653 0.070 Uiso 1 1 calc R U . . .
C59A C 0.7974(5) 0.49556(15) 0.12474(19) 0.0489(12) Uani 1 1 d . . . . .
H59D H 0.811758 0.474764 0.093364 0.073 Uiso 1 1 calc R U . . .
H59E H 0.746754 0.480741 0.152840 0.073 Uiso 1 1 calc R U . . .
H59F H 0.875572 0.504221 0.142473 0.073 Uiso 1 1 calc R U . . .
C60A C 0.8128(5) 0.56210(17) 0.06006(19) 0.0518(12) Uani 1 1 d . . . . .
H60D H 0.827816 0.542256 0.027793 0.078 Uiso 1 1 calc R U . . .
H60E H 0.890602 0.569895 0.078836 0.078 Uiso 1 1 calc R U . . .
H60F H 0.772283 0.589646 0.046632 0.078 Uiso 1 1 calc R U . . .
C91 C 0.9783(4) 0.52875(14) 0.28871(19) 0.0419(10) Uani 1 1 d . . . . .
H91A H 0.898964 0.537175 0.270921 0.050 Uiso 1 1 calc R U . . .
H91B H 1.043394 0.538802 0.263284 0.050 Uiso 1 1 calc R U . . .
Cl92 Cl 0.99526(13) 0.55650(5) 0.35375(5) 0.0642(4) Uani 1 1 d . . . . .
Cl93 Cl 0.98522(11) 0.47031(4) 0.29579(8) 0.0787(5) Uani 1 1 d . . . . .

loop_
_atom_site_aniso_label
_atom_site_aniso_U_11
_atom_site_aniso_U_22
_atom_site_aniso_U_33
_atom_site_aniso_U_23
_atom_site_aniso_U_13
_atom_site_aniso_U_12
Pt01 0.01554(6) 0.01187(6) 0.01643(6) 0.00020(4) -0.00009(4) 0.00065(4)
C1 0.0124(15) 0.0188(16) 0.0195(16) -0.0054(12) 0.0022(12) 0.0007(12)
N1 0.0164(14) 0.0209(14) 0.0164(13) -0.0013(11) -0.0021(11) 0.0024(11)
C2 0.0189(17) 0.0238(17) 0.0178(16) -0.0009(13) 0.0033(13) -0.0028(13)
N2 0.0189(14) 0.0151(13) 0.0294(15) 0.0049(11) 0.0070(12) 0.0023(11)
C3 0.0200(18) 0.044(2) 0.0194(17) -0.0035(15) 0.0017(14) -0.0047(16)
C4 0.027(2) 0.044(2) 0.0283(19) -0.0141(17) -0.0045(16) -0.0049(17)
C5 0.030(2) 0.027(2) 0.045(2) -0.0156(17) -0.0052(18) -0.0056(16)
C6 0.0157(16) 0.0184(16) 0.0305(18) -0.0068(14) 0.0027(14) -0.0004(13)
C7 0.0173(17) 0.0173(16) 0.037(2) -0.0031(14) 0.0081(15) -0.0010(13)
C8 0.026(2) 0.0166(17) 0.057(3) -0.0005(17) 0.0073(18) -0.0023(14)
C9 0.031(2) 0.0178(18) 0.069(3) 0.0071(19) 0.018(2) -0.0010(16)
C10 0.032(2) 0.028(2) 0.048(2) 0.0181(18) 0.0186(19) 0.0115(17)
C11 0.0254(19) 0.0252(18) 0.033(2) 0.0088(15) 0.0108(15) 0.0058(15)
C12 0.029(2) 0.070(3) 0.0208(19) 0.0068(19) -0.0018(16) -0.009(2)
C21 0.0232(17) 0.0167(15) 0.0131(15) -0.0008(12) -0.0061(13) -0.0002(13)
C22 0.0248(18) 0.0179(16) 0.0192(16) -0.0027(13) -0.0035(13) -0.0014(13)
C23 0.035(2) 0.0194(17) 0.0206(17) -0.0012(13) -0.0056(15) -0.0054(15)
C24 0.044(2) 0.0133(16) 0.0305(19) 0.0020(14) -0.0052(17) 0.0004(15)
C25 0.034(2) 0.0205(17) 0.0273(19) -0.0040(14) -0.0024(16) 0.0046(15)
C26 0.0239(18) 0.0163(16) 0.0184(16) -0.0036(12) -0.0048(13) 0.0027(13)
C27 0.0227(18) 0.0207(16) 0.0170(16) -0.0031(13) -0.0050(13) 0.0033(13)
C28 0.0269(19) 0.0232(18) 0.0243(18) -0.0068(14) -0.0009(15) 0.0067(14)
C29 0.0213(19) 0.041(2) 0.0272(19) -0.0074(16) 0.0020(15) 0.0060(16)
C30 0.0184(17) 0.035(2) 0.0245(17) -0.0010(15) 0.0006(14) -0.0033(15)
C31 0.0192(17) 0.0246(17) 0.0226(17) -0.0011(14) 0.0004(13) 0.0013(14)
C32 0.045(2) 0.0221(18) 0.0292(19) 0.0040(15) -0.0052(17) -0.0107(16)
C41 0.0199(16) 0.0164(15) 0.0194(16) 0.0025(12) 0.0010(13) -0.0013(13)
C42 0.0181(17) 0.0262(18) 0.0227(17) 0.0015(14) -0.0019(13) -0.0001(14)
C43 0.0265(19) 0.0280(18) 0.0204(17) -0.0002(14) -0.0002(14) -0.0039(15)
C44 0.028(2) 0.038(2) 0.0209(17) 0.0048(15) -0.0062(15) -0.0018(16)
C45 0.0223(18) 0.032(2) 0.0281(19) 0.0035(15) -0.0035(15) -0.0020(15)
C46 0.0215(17) 0.0172(16) 0.0221(16) 0.0032(13) -0.0019(13) -0.0008(13)
C47 0.0193(16) 0.0125(15) 0.0213(16) 0.0026(12) -0.0001(13) -0.0009(12)
C48 0.0194(17) 0.0185(16) 0.0262(17) 0.0000(13) -0.0033(14) -0.0006(13)
C49 0.0173(17) 0.0164(16) 0.0303(18) -0.0029(13) 0.0046(14) -0.0001(13)
C50 0.0238(18) 0.0143(15) 0.0220(17) -0.0004(13) 0.0057(13) -0.0026(13)
C51 0.0214(17) 0.0118(14) 0.0224(16) -0.0007(12) 0.0000(13) -0.0014(12)
C52 0.0184(16) 0.0096(14) 0.0219(16) -0.0004(12) 0.0003(13) -0.0015(12)
C53 0.033(2) 0.039(2) 0.0192(17) 0.0030(15) -0.0002(15) -0.0021(17)
C54 0.045(3) 0.050(3) 0.031(2) 0.0041(19) 0.0101(19) -0.010(2)
C55 0.046(3) 0.067(3) 0.0207(19) 0.006(2) 0.0002(18) 0.002(2)
C56 0.043(2) 0.046(2) 0.0245(19) -0.0062(17) 0.0057(17) -0.0042(19)
C57 0.0214(18) 0.0254(18) 0.0240(17) -0.0064(14) 0.0048(14) -0.0014(14)
C58 0.037(2) 0.031(2) 0.037(2) -0.0130(17) 0.0100(18) 0.0039(17)
C59 0.035(2) 0.035(2) 0.0288(19) -0.0016(16) 0.0096(16) -0.0081(17)
C60 0.029(2) 0.040(2) 0.0241(18) -0.0073(16) 0.0040(15) -0.0018(16)
Pt02 0.01792(7) 0.01278(6) 0.02312(7) 0.00087(5) 0.00039(5) 0.00115(5)
N1A 0.0187(15) 0.0220(14) 0.0242(15) -0.0049(12) -0.0027(12) 0.0017(11)
C1A 0.0167(16) 0.0194(16) 0.0295(18) -0.0032(14) 0.0018(14) 0.0014(13)
N2A 0.0178(14) 0.0176(14) 0.0277(15) 0.0029(11) 0.0037(12) 0.0016(11)
C2A 0.0262(19) 0.0217(17) 0.0279(18) -0.0021(14) 0.0039(15) 0.0039(14)
C3A 0.028(2) 0.033(2) 0.0287(19) -0.0095(16) 0.0009(15) 0.0013(16)
C4A 0.051(3) 0.031(2) 0.036(2) -0.0092(17) 0.0051(19) -0.0152(19)
C5A 0.043(2) 0.025(2) 0.039(2) -0.0005(16) 0.0052(18) -0.0107(17)
C6A 0.0236(18) 0.0195(17) 0.0337(19) -0.0027(14) 0.0085(15) -0.0017(14)
C7A 0.0164(17) 0.0243(18) 0.0339(19) 0.0009(15) 0.0054(14) -0.0002(14)
C8A 0.0215(18) 0.0199(17) 0.044(2) 0.0037(15) 0.0058(16) -0.0051(14)
C9A 0.030(2) 0.0272(19) 0.040(2) 0.0114(16) 0.0027(17) -0.0012(16)
C10A 0.025(2) 0.031(2) 0.037(2) 0.0085(16) 0.0032(16) -0.0010(15)
C11A 0.0185(17) 0.0247(18) 0.0315(19) 0.0014(15) 0.0014(14) 0.0001(14)
C12A 0.046(3) 0.046(2) 0.029(2) -0.0108(18) 0.0022(18) -0.006(2)
C21A 0.0255(18) 0.0161(16) 0.0242(17) -0.0018(13) -0.0062(14) -0.0022(13)
C22A 0.0285(19) 0.0166(16) 0.0277(18) 0.0001(14) -0.0043(15) -0.0002(14)
C23A 0.033(2) 0.0249(18) 0.0232(18) 0.0036(14) -0.0061(15) -0.0075(15)
C24A 0.042(2) 0.0163(17) 0.033(2) 0.0077(15) -0.0124(17) -0.0001(15)
C25A 0.032(2) 0.0189(17) 0.038(2) 0.0005(15) -0.0069(17) 0.0035(15)
C26A 0.0260(19) 0.0147(16) 0.0287(18) 0.0002(13) -0.0062(15) 0.0030(13)
C27A 0.0235(18) 0.0209(17) 0.0270(18) -0.0038(14) -0.0085(14) 0.0023(14)
C28A 0.033(2) 0.032(2) 0.0283(19) -0.0064(16) -0.0087(16) 0.0132(16)
C29A 0.028(2) 0.046(2) 0.0267(19) -0.0098(17) -0.0059(16) 0.0168(18)
C30A 0.0208(19) 0.050(2) 0.0266(19) -0.0033(17) -0.0011(15) 0.0032(17)
C31A 0.0185(17) 0.0315(19) 0.0277(18) -0.0023(15) -0.0039(14) -0.0007(14)
C32A 0.048(3) 0.033(2) 0.031(2) 0.0063(17) -0.0007(18) -0.0119(18)
C41A 0.0206(17) 0.0144(15) 0.0231(17) 0.0068(13) -0.0005(13) -0.0037(12)
C42A 0.0219(17) 0.0193(16) 0.0216(16) 0.0035(13) 0.0024(13) -0.0023(13)
C43A 0.0283(19) 0.0200(16) 0.0185(16) 0.0033(13) -0.0013(14) -0.0028(14)
C44A 0.0255(19) 0.031(2) 0.0304(19) 0.0009(15) -0.0051(15) -0.0053(15)
C45A 0.0176(17) 0.0291(19) 0.0331(19) 0.0006(15) -0.0014(15) -0.0016(14)
C46A 0.0206(17) 0.0183(16) 0.0239(17) 0.0060(13) 0.0019(14) -0.0017(13)
C47A 0.0214(17) 0.0177(16) 0.0260(17) 0.0092(13) 0.0029(14) -0.0004(13)
C48A 0.0228(18) 0.0210(17) 0.0312(19) 0.0071(14) 0.0004(15) 0.0015(14)
C49A 0.0225(18) 0.0247(18) 0.038(2) 0.0079(16) 0.0090(15) 0.0058(15)
C50A 0.032(2) 0.0171(16) 0.0288(19) 0.0057(14) 0.0075(15) 0.0043(14)
C51A 0.0265(19) 0.0176(16) 0.0278(18) 0.0065(14) 0.0010(14) 0.0002(14)
C52A 0.0221(17) 0.0141(15) 0.0228(16) 0.0071(13) 0.0031(13) 0.0014(13)
C53A 0.033(2) 0.0225(18) 0.0234(17) -0.0011(14) 0.0032(15) -0.0050(15)
C54A 0.043(2) 0.032(2) 0.0262(19) -0.0054(16) 0.0035(17) 0.0035(17)
C55A 0.049(3) 0.031(2) 0.031(2) -0.0070(16) 0.0053(18) -0.0139(18)
C56A 0.033(2) 0.035(2) 0.0267(19) 0.0002(16) 0.0028(16) -0.0054(17)
C57A 0.037(2) 0.032(2) 0.032(2) -0.0028(16) 0.0070(17) 0.0082(17)
C58A 0.047(3) 0.050(3) 0.043(2) -0.020(2) 0.002(2) 0.010(2)
C59A 0.062(3) 0.037(2) 0.048(3) -0.010(2) 0.004(2) 0.021(2)
C60A 0.056(3) 0.061(3) 0.039(2) 0.000(2) 0.016(2) 0.004(2)
C91 0.040(2) 0.036(2) 0.050(3) 0.0049(19) 0.002(2) 0.0055(19)
Cl92 0.0691(9) 0.0761(9) 0.0481(7) -0.0132(6) 0.0164(6) -0.0364(7)
Cl93 0.0377(7) 0.0325(6) 0.1662(16) -0.0033(8) 0.0095(8) -0.0007(5)

loop_
_atom_type_symbol
_atom_type_description
_atom_type_scat_dispersion_real
_atom_type_scat_dispersion_imag
_atom_type_scat_source
C C 0.0033 0.0016 'International Tables Vol C Tables 4.2.6.8 and 6.1.1.4'
H H 0.0000 0.0000 'International Tables Vol C Tables 4.2.6.8 and 6.1.1.4'
Cl Cl 0.1484 0.1585 'International Tables Vol C Tables 4.2.6.8 and 6.1.1.4'
N N 0.0061 0.0033 'International Tables Vol C Tables 4.2.6.8 and 6.1.1.4'
Pt Pt -1.7033 8.3905 'International Tables Vol C Tables 4.2.6.8 and 6.1.1.4'

loop_
_geom_angle_atom_site_label_1
_geom_angle_atom_site_label_2
_geom_angle_atom_site_label_3
_geom_angle
_geom_angle_site_symmetry_1
_geom_angle_site_symmetry_3
_geom_angle_publ_flag
C21 Pt01 C52 95.65(13) . . ?
C21 Pt01 C41 92.80(12) . . ?
C52 Pt01 C41 81.43(13) . . ?
C21 Pt01 C1 94.86(12) . . ?
C52 Pt01 C1 95.09(12) . . ?
C41 Pt01 C1 171.88(12) . . ?
C21 Pt01 N1 80.55(12) . . ?
C52 Pt01 N1 172.75(11) . . ?
C41 Pt01 N1 92.54(11) . . ?
C1 Pt01 N1 91.40(11) . . ?
C21 Pt01 N2 172.53(12) . . ?
C52 Pt01 N2 89.72(11) . . ?
C41 Pt01 N2 93.14(11) . . ?
C1 Pt01 N2 79.45(12) . . ?
N1 Pt01 N2 94.65(10) . . ?
C2 C1 C6 117.4(3) . . ?
C2 C1 Pt01 129.0(2) . . ?
C6 C1 Pt01 113.6(2) . . ?
C31 N1 C27 120.0(3) . . ?
C31 N1 Pt01 125.8(2) . . ?
C27 N1 Pt01 114.1(2) . . ?
C1 C2 C3 122.6(3) . . ?
C1 C2 H2 118.7 . . ?
C3 C2 H2 118.7 . . ?
C11 N2 C7 120.1(3) . . ?
C11 N2 Pt01 125.5(2) . . ?
C7 N2 Pt01 114.4(2) . . ?
C4 C3 C2 118.4(3) . . ?
C4 C3 C12 120.2(3) . . ?
C2 C3 C12 121.3(3) . . ?
C5 C4 C3 120.4(3) . . ?
C5 C4 H4 119.8 . . ?
C3 C4 H4 119.8 . . ?
C4 C5 C6 120.7(3) . . ?
C4 C5 H5 119.6 . . ?
C6 C5 H5 119.6 . . ?
C5 C6 C1 120.4(3) . . ?
C5 C6 C7 122.6(3) . . ?
C1 C6 C7 117.0(3) . . ?
N2 C7 C8 119.5(3) . . ?
N2 C7 C6 115.5(3) . . ?
C8 C7 C6 125.0(3) . . ?
C9 C8 C7 120.1(4) . . ?
C9 C8 H8 119.9 . . ?
C7 C8 H8 119.9 . . ?
C8 C9 C10 119.4(4) . . ?
C8 C9 H9 120.3 . . ?
C10 C9 H9 120.3 . . ?
C9 C10 C11 119.0(4) . . ?
C9 C10 H10 120.5 . . ?
C11 C10 H10 120.5 . . ?
N2 C11 C10 121.9(4) . . ?
N2 C11 H11 119.1 . . ?
C10 C11 H11 119.1 . . ?
C3 C12 H12A 109.5 . . ?
C3 C12 H12B 109.5 . . ?
H12A C12 H12B 109.5 . . ?
C3 C12 H12C 109.5 . . ?
H12A C12 H12C 109.5 . . ?
H12B C12 H12C 109.5 . . ?
C22 C21 C26 118.6(3) . . ?
C22 C21 Pt01 127.6(2) . . ?
C26 C21 Pt01 113.7(2) . . ?
C21 C22 C23 121.7(3) . . ?
C21 C22 H22 119.2 . . ?
C23 C22 H22 119.2 . . ?
C24 C23 C22 118.2(3) . . ?
C24 C23 C32 120.6(3) . . ?
C22 C23 C32 121.2(3) . . ?
C25 C24 C23 121.5(3) . . ?
C25 C24 H24 119.3 . . ?
C23 C24 H24 119.3 . . ?
C24 C25 C26 120.2(3) . . ?
C24 C25 H25 119.9 . . ?
C26 C25 H25 119.9 . . ?
C25 C26 C21 119.8(3) . . ?
C25 C26 C27 122.7(3) . . ?
C21 C26 C27 117.5(3) . . ?
N1 C27 C28 119.7(3) . . ?
N1 C27 C26 114.1(3) . . ?
C28 C27 C26 126.3(3) . . ?
C29 C28 C27 119.9(3) . . ?
C29 C28 H28 120.0 . . ?
C27 C28 H28 120.0 . . ?
C28 C29 C30 119.6(3) . . ?
C28 C29 H29 120.2 . . ?
C30 C29 H29 120.2 . . ?
C31 C30 C29 118.6(3) . . ?
C31 C30 H30 120.7 . . ?
C29 C30 H30 120.7 . . ?
N1 C31 C30 122.2(3) . . ?
N1 C31 H31 118.9 . . ?
C30 C31 H31 118.9 . . ?
C23 C32 H32A 109.5 . . ?
C23 C32 H32B 109.5 . . ?
H32A C32 H32B 109.5 . . ?
C23 C32 H32C 109.5 . . ?
H32A C32 H32C 109.5 . . ?
H32B C32 H32C 109.5 . . ?
C42 C41 C46 117.8(3) . . ?
C42 C41 Pt01 128.5(2) . . ?
C46 C41 Pt01 113.1(2) . . ?
C41 C42 C43 122.9(3) . . ?
C41 C42 H42 118.6 . . ?
C43 C42 H42 118.6 . . ?
C44 C43 C42 117.5(3) . . ?
C44 C43 C53 122.7(3) . . ?
C42 C43 C53 119.8(3) . . ?
C43 C44 C45 121.4(3) . . ?
C43 C44 H44 119.3 . . ?
C45 C44 H44 119.3 . . ?
C44 C45 C46 120.5(3) . . ?
C44 C45 H45 119.7 . . ?
C46 C45 H45 119.7 . . ?
C45 C46 C41 119.8(3) . . ?
C45 C46 C47 125.5(3) . . ?
C41 C46 C47 114.7(3) . . ?
C48 C47 C52 119.6(3) . . ?
C48 C47 C46 124.8(3) . . ?
C52 C47 C46 115.5(3) . . ?
C49 C48 C47 120.8(3) . . ?
C49 C48 H48 119.6 . . ?
C47 C48 H48 119.6 . . ?
C48 C49 C50 121.2(3) . . ?
C48 C49 H49 119.4 . . ?
C50 C49 H49 119.4 . . ?
C49 C50 C51 117.8(3) . . ?
C49 C50 C57 119.3(3) . . ?
C51 C50 C57 122.9(3) . . ?
C52 C51 C50 121.9(3) . . ?
C52 C51 H51 119.0 . . ?
C50 C51 H51 119.0 . . ?
C51 C52 C47 118.7(3) . . ?
C51 C52 Pt01 126.6(2) . . ?
C47 C52 Pt01 114.7(2) . . ?
C55 C53 C56 108.8(3) . . ?
C55 C53 C43 112.7(3) . . ?
C56 C53 C43 108.9(3) . . ?
C55 C53 C54 107.9(3) . . ?
C56 C53 C54 109.0(3) . . ?
C43 C53 C54 109.5(3) . . ?
C53 C54 H54A 109.5 . . ?
C53 C54 H54B 109.5 . . ?
H54A C54 H54B 109.5 . . ?
C53 C54 H54C 109.5 . . ?
H54A C54 H54C 109.5 . . ?
H54B C54 H54C 109.5 . . ?
C53 C55 H55A 109.5 . . ?
C53 C55 H55B 109.5 . . ?
H55A C55 H55B 109.5 . . ?
C53 C55 H55C 109.5 . . ?
H55A C55 H55C 109.5 . . ?
H55B C55 H55C 109.5 . . ?
C53 C56 H56A 109.5 . . ?
C53 C56 H56B 109.5 . . ?
H56A C56 H56B 109.5 . . ?
C53 C56 H56C 109.5 . . ?
H56A C56 H56C 109.5 . . ?
H56B C56 H56C 109.5 . . ?
C50 C57 C60 112.5(3) . . ?
C50 C57 C58 108.8(3) . . ?
C60 C57 C58 108.6(3) . . ?
C50 C57 C59 108.9(3) . . ?
C60 C57 C59 108.7(3) . . ?
C58 C57 C59 109.3(3) . . ?
C57 C58 H58A 109.5 . . ?
C57 C58 H58B 109.5 . . ?
H58A C58 H58B 109.5 . . ?
C57 C58 H58C 109.5 . . ?
H58A C58 H58C 109.5 . . ?
H58B C58 H58C 109.5 . . ?
C57 C59 H59A 109.5 . . ?
C57 C59 H59B 109.5 . . ?
H59A C59 H59B 109.5 . . ?
C57 C59 H59C 109.5 . . ?
H59A C59 H59C 109.5 . . ?
H59B C59 H59C 109.5 . . ?
C57 C60 H60A 109.5 . . ?
C57 C60 H60B 109.5 . . ?
H60A C60 H60B 109.5 . . ?
C57 C60 H60C 109.5 . . ?
H60A C60 H60C 109.5 . . ?
H60B C60 H60C 109.5 . . ?
C21A Pt02 C52A 92.80(13) . . ?
C21A Pt02 C41A 87.11(12) . . ?
C52A Pt02 C41A 81.12(13) . . ?
C21A Pt02 C1A 99.26(13) . . ?
C52A Pt02 C1A 93.58(13) . . ?
C41A Pt02 C1A 171.95(13) . . ?
C21A Pt02 N1A 80.42(13) . . ?
C52A Pt02 N1A 170.70(12) . . ?
C41A Pt02 N1A 92.13(12) . . ?
C1A Pt02 N1A 93.78(11) . . ?
C21A Pt02 N2A 174.90(12) . . ?
C52A Pt02 N2A 92.17(11) . . ?
C41A Pt02 N2A 94.79(11) . . ?
C1A Pt02 N2A 79.28(12) . . ?
N1A Pt02 N2A 94.77(11) . . ?
C31A N1A C27A 120.5(3) . . ?
C31A N1A Pt02 126.2(2) . . ?
C27A N1A Pt02 113.0(2) . . ?
C2A C1A C6A 117.6(3) . . ?
C2A C1A Pt02 129.0(3) . . ?
C6A C1A Pt02 113.4(2) . . ?
C11A N2A C7A 119.3(3) . . ?
C11A N2A Pt02 125.7(2) . . ?
C7A N2A Pt02 115.0(2) . . ?
C1A C2A C3A 122.3(3) . . ?
C1A C2A H2A 118.8 . . ?
C3A C2A H2A 118.8 . . ?
C4A C3A C2A 118.8(3) . . ?
C4A C3A C12A 121.0(3) . . ?
C2A C3A C12A 120.2(4) . . ?
C5A C4A C3A 120.7(4) . . ?
C5A C4A H4A 119.7 . . ?
C3A C4A H4A 119.7 . . ?
C4A C5A C6A 120.4(4) . . ?
C4A C5A H5A 119.8 . . ?
C6A C5A H5A 119.8 . . ?
C5A C6A C1A 120.2(3) . . ?
C5A C6A C7A 122.2(3) . . ?
C1A C6A C7A 117.6(3) . . ?
N2A C7A C8A 119.3(3) . . ?
N2A C7A C6A 114.7(3) . . ?
C8A C7A C6A 126.0(3) . . ?
C9A C8A C7A 120.8(3) . . ?
C9A C8A H8A 119.6 . . ?
C7A C8A H8A 119.6 . . ?
C8A C9A C10A 119.0(3) . . ?
C8A C9A H9A 120.5 . . ?
C10A C9A H9A 120.5 . . ?
C9A C10A C11A 118.6(4) . . ?
C9A C10A H10A 120.7 . . ?
C11A C10A H10A 120.7 . . ?
N2A C11A C10A 122.9(3) . . ?
N2A C11A H11A 118.6 . . ?
C10A C11A H11A 118.6 . . ?
C3A C12A H12D 109.5 . . ?
C3A C12A H12E 109.5 . . ?
H12D C12A H12E 109.5 . . ?
C3A C12A H12F 109.5 . . ?
H12D C12A H12F 109.5 . . ?
H12E C12A H12F 109.5 . . ?
C22A C21A C26A 118.6(3) . . ?
C22A C21A Pt02 127.7(3) . . ?
C26A C21A Pt02 113.6(2) . . ?
C21A C22A C23A 121.6(3) . . ?
C21A C22A H22A 119.2 . . ?
C23A C22A H22A 119.2 . . ?
C24A C23A C22A 118.6(3) . . ?
C24A C23A C32A 120.2(3) . . ?
C22A C23A C32A 121.2(3) . . ?
C25A C24A C23A 120.8(3) . . ?
C25A C24A H24A 119.6 . . ?
C23A C24A H24A 119.6 . . ?
C24A C25A C26A 120.7(3) . . ?
C24A C25A H25A 119.6 . . ?
C26A C25A H25A 119.6 . . ?
C25A C26A C21A 119.6(3) . . ?
C25A C26A C27A 123.5(3) . . ?
C21A C26A C27A 116.8(3) . . ?
N1A C27A C28A 119.5(3) . . ?
N1A C27A C26A 115.0(3) . . ?
C28A C27A C26A 125.5(3) . . ?
C29A C28A C27A 119.4(4) . . ?
C29A C28A H28A 120.3 . . ?
C27A C28A H28A 120.3 . . ?
C28A C29A C30A 120.3(4) . . ?
C28A C29A H29A 119.8 . . ?
C30A C29A H29A 119.8 . . ?
C31A C30A C29A 118.1(4) . . ?
C31A C30A H30A 120.9 . . ?
C29A C30A H30A 120.9 . . ?
N1A C31A C30A 122.1(3) . . ?
N1A C31A H31A 119.0 . . ?
C30A C31A H31A 119.0 . . ?
C23A C32A H32D 109.5 . . ?
C23A C32A H32E 109.5 . . ?
H32D C32A H32E 109.5 . . ?
C23A C32A H32F 109.5 . . ?
H32D C32A H32F 109.5 . . ?
H32E C32A H32F 109.5 . . ?
C42A C41A C46A 118.6(3) . . ?
C42A C41A Pt02 127.8(2) . . ?
C46A C41A Pt02 113.6(2) . . ?
C41A C42A C43A 122.6(3) . . ?
C41A C42A H42A 118.7 . . ?
C43A C42A H42A 118.7 . . ?
C44A C43A C42A 117.2(3) . . ?
C44A C43A C53A 120.5(3) . . ?
C42A C43A C53A 122.2(3) . . ?
C45A C44A C43A 121.6(3) . . ?
C45A C44A H44A 119.2 . . ?
C43A C44A H44A 119.2 . . ?
C44A C45A C46A 120.3(3) . . ?
C44A C45A H45A 119.8 . . ?
C46A C45A H45A 119.8 . . ?
C45A C46A C41A 119.6(3) . . ?
C45A C46A C47A 125.4(3) . . ?
C41A C46A C47A 114.9(3) . . ?
C48A C47A C52A 119.2(3) . . ?
C48A C47A C46A 125.5(3) . . ?
C52A C47A C46A 115.3(3) . . ?
C49A C48A C47A 121.0(3) . . ?
C49A C48A H48A 119.5 . . ?
C47A C48A H48A 119.5 . . ?
C48A C49A C50A 120.9(3) . . ?
C48A C49A H49A 119.6 . . ?
C50A C49A H49A 119.6 . . ?
C51A C50A C49A 118.1(3) . . ?
C51A C50A C57A 122.4(3) . . ?
C49A C50A C57A 119.5(3) . . ?
C50A C51A C52A 121.9(3) . . ?
C50A C51A H51A 119.1 . . ?
C52A C51A H51A 119.1 . . ?
C51A C52A C47A 118.9(3) . . ?
C51A C52A Pt02 126.0(3) . . ?
C47A C52A Pt02 115.0(2) . . ?
C54A C53A C43A 112.8(3) . . ?
C54A C53A C55A 107.4(3) . . ?
C43A C53A C55A 111.2(3) . . ?
C54A C53A C56A 108.2(3) . . ?
C43A C53A C56A 107.9(3) . . ?
C55A C53A C56A 109.2(3) . . ?
C53A C54A H54D 109.5 . . ?
C53A C54A H54E 109.5 . . ?
H54D C54A H54E 109.5 . . ?
C53A C54A H54F 109.5 . . ?
H54D C54A H54F 109.5 . . ?
H54E C54A H54F 109.5 . . ?
C53A C55A H55D 109.5 . . ?
C53A C55A H55E 109.5 . . ?
H55D C55A H55E 109.5 . . ?
C53A C55A H55F 109.5 . . ?
H55D C55A H55F 109.5 . . ?
H55E C55A H55F 109.5 . . ?
C53A C56A H56D 109.5 . . ?
C53A C56A H56E 109.5 . . ?
H56D C56A H56E 109.5 . . ?
C53A C56A H56F 109.5 . . ?
H56D C56A H56F 109.5 . . ?
H56E C56A H56F 109.5 . . ?
C60A C57A C58A 108.1(4) . . ?
C60A C57A C59A 109.4(4) . . ?
C58A C57A C59A 108.1(4) . . ?
C60A C57A C50A 109.6(3) . . ?
C58A C57A C50A 112.4(3) . . ?
C59A C57A C50A 109.2(3) . . ?
C57A C58A H58D 109.5 . . ?
C57A C58A H58E 109.5 . . ?
H58D C58A H58E 109.5 . . ?
C57A C58A H58F 109.5 . . ?
H58D C58A H58F 109.5 . . ?
H58E C58A H58F 109.5 . . ?
C57A C59A H59D 109.5 . . ?
C57A C59A H59E 109.5 . . ?
H59D C59A H59E 109.5 . . ?
C57A C59A H59F 109.5 . . ?
H59D C59A H59F 109.5 . . ?
H59E C59A H59F 109.5 . . ?
C57A C60A H60D 109.5 . . ?
C57A C60A H60E 109.5 . . ?
H60D C60A H60E 109.5 . . ?
C57A C60A H60F 109.5 . . ?
H60D C60A H60F 109.5 . . ?
H60E C60A H60F 109.5 . . ?
Cl93 C91 Cl92 112.4(2) . . ?
Cl93 C91 H91A 109.1 . . ?
Cl92 C91 H91A 109.1 . . ?
Cl93 C91 H91B 109.1 . . ?
Cl92 C91 H91B 109.1 . . ?
H91A C91 H91B 107.9 . . ?

loop_
_geom_bond_atom_site_label_1
_geom_bond_atom_site_label_2
_geom_bond_distance
_geom_bond_site_symmetry_2
_geom_bond_publ_flag
Pt01 C21 2.006(3) . ?
Pt01 C52 2.027(3) . ?
Pt01 C41 2.075(3) . ?
Pt01 C1 2.077(3) . ?
Pt01 N1 2.113(3) . ?
Pt01 N2 2.132(3) . ?
C1 C2 1.394(5) . ?
C1 C6 1.405(4) . ?
N1 C31 1.343(4) . ?
N1 C27 1.359(4) . ?
C2 C3 1.398(5) . ?
C2 H2 0.9500 . ?
N2 C11 1.341(4) . ?
N2 C7 1.359(4) . ?
C3 C4 1.391(5) . ?
C3 C12 1.498(5) . ?
C4 C5 1.376(6) . ?
C4 H4 0.9500 . ?
C5 C6 1.398(5) . ?
C5 H5 0.9500 . ?
C6 C7 1.467(5) . ?
C7 C8 1.398(5) . ?
C8 C9 1.375(6) . ?
C8 H8 0.9500 . ?
C9 C10 1.375(6) . ?
C9 H9 0.9500 . ?
C10 C11 1.380(5) . ?
C10 H10 0.9500 . ?
C11 H11 0.9500 . ?
C12 H12A 0.9800 . ?
C12 H12B 0.9800 . ?
C12 H12C 0.9800 . ?
C21 C22 1.389(5) . ?
C21 C26 1.412(4) . ?
C22 C23 1.401(5) . ?
C22 H22 0.9500 . ?
C23 C24 1.393(5) . ?
C23 C32 1.497(5) . ?
C24 C25 1.372(5) . ?
C24 H24 0.9500 . ?
C25 C26 1.399(5) . ?
C25 H25 0.9500 . ?
C26 C27 1.458(5) . ?
C27 C28 1.399(5) . ?
C28 C29 1.376(5) . ?
C28 H28 0.9500 . ?
C29 C30 1.384(5) . ?
C29 H29 0.9500 . ?
C30 C31 1.379(5) . ?
C30 H30 0.9500 . ?
C31 H31 0.9500 . ?
C32 H32A 0.9800 . ?
C32 H32B 0.9800 . ?
C32 H32C 0.9800 . ?
C41 C42 1.397(5) . ?
C41 C46 1.417(5) . ?
C42 C43 1.402(5) . ?
C42 H42 0.9500 . ?
C43 C44 1.386(5) . ?
C43 C53 1.536(5) . ?
C44 C45 1.391(5) . ?
C44 H44 0.9500 . ?
C45 C46 1.392(5) . ?
C45 H45 0.9500 . ?
C46 C47 1.475(5) . ?
C47 C48 1.392(5) . ?
C47 C52 1.408(4) . ?
C48 C49 1.383(5) . ?
C48 H48 0.9500 . ?
C49 C50 1.396(5) . ?
C49 H49 0.9500 . ?
C50 C51 1.405(5) . ?
C50 C57 1.532(4) . ?
C51 C52 1.399(4) . ?
C51 H51 0.9500 . ?
C53 C55 1.527(5) . ?
C53 C56 1.530(6) . ?
C53 C54 1.536(5) . ?
C54 H54A 0.9800 . ?
C54 H54B 0.9800 . ?
C54 H54C 0.9800 . ?
C55 H55A 0.9800 . ?
C55 H55B 0.9800 . ?
C55 H55C 0.9800 . ?
C56 H56A 0.9800 . ?
C56 H56B 0.9800 . ?
C56 H56C 0.9800 . ?
C57 C60 1.532(5) . ?
C57 C58 1.533(5) . ?
C57 C59 1.540(5) . ?
C58 H58A 0.9800 . ?
C58 H58B 0.9800 . ?
C58 H58C 0.9800 . ?
C59 H59A 0.9800 . ?
C59 H59B 0.9800 . ?
C59 H59C 0.9800 . ?
C60 H60A 0.9800 . ?
C60 H60B 0.9800 . ?
C60 H60C 0.9800 . ?
Pt02 C21A 2.005(3) . ?
Pt02 C52A 2.026(3) . ?
Pt02 C41A 2.078(3) . ?
Pt02 C1A 2.084(3) . ?
Pt02 N1A 2.125(3) . ?
Pt02 N2A 2.137(3) . ?
N1A C31A 1.339(4) . ?
N1A C27A 1.358(4) . ?
C1A C2A 1.388(5) . ?
C1A C6A 1.416(5) . ?
N2A C11A 1.334(4) . ?
N2A C7A 1.369(4) . ?
C2A C3A 1.397(5) . ?
C2A H2A 0.9500 . ?
C3A C4A 1.389(5) . ?
C3A C12A 1.518(5) . ?
C4A C5A 1.375(6) . ?
C4A H4A 0.9500 . ?
C5A C6A 1.398(5) . ?
C5A H5A 0.9500 . ?
C6A C7A 1.466(5) . ?
C7A C8A 1.398(5) . ?
C8A C9A 1.375(5) . ?
C8A H8A 0.9500 . ?
C9A C10A 1.376(5) . ?
C9A H9A 0.9500 . ?
C10A C11A 1.387(5) . ?
C10A H10A 0.9500 . ?
C11A H11A 0.9500 . ?
C12A H12D 0.9800 . ?
C12A H12E 0.9800 . ?
C12A H12F 0.9800 . ?
C21A C22A 1.383(5) . ?
C21A C26A 1.418(5) . ?
C22A C23A 1.405(5) . ?
C22A H22A 0.9500 . ?
C23A C24A 1.395(5) . ?
C23A C32A 1.501(5) . ?
C24A C25A 1.371(5) . ?
C24A H24A 0.9500 . ?
C25A C26A 1.396(5) . ?
C25A H25A 0.9500 . ?
C26A C27A 1.453(5) . ?
C27A C28A 1.403(5) . ?
C28A C29A 1.374(6) . ?
C28A H28A 0.9500 . ?
C29A C30A 1.384(6) . ?
C29A H29A 0.9500 . ?
C30A C31A 1.381(5) . ?
C30A H30A 0.9500 . ?
C31A H31A 0.9500 . ?
C32A H32D 0.9800 . ?
C32A H32E 0.9800 . ?
C32A H32F 0.9800 . ?
C41A C42A 1.394(5) . ?
C41A C46A 1.403(5) . ?
C42A C43A 1.398(5) . ?
C42A H42A 0.9500 . ?
C43A C44A 1.392(5) . ?
C43A C53A 1.534(5) . ?
C44A C45A 1.387(5) . ?
C44A H44A 0.9500 . ?
C45A C46A 1.393(5) . ?
C45A H45A 0.9500 . ?
C46A C47A 1.477(5) . ?
C47A C48A 1.391(5) . ?
C47A C52A 1.407(5) . ?
C48A C49A 1.387(5) . ?
C48A H48A 0.9500 . ?
C49A C50A 1.395(5) . ?
C49A H49A 0.9500 . ?
C50A C51A 1.395(5) . ?
C50A C57A 1.543(5) . ?
C51A C52A 1.402(5) . ?
C51A H51A 0.9500 . ?
C53A C54A 1.532(5) . ?
C53A C55A 1.538(5) . ?
C53A C56A 1.540(5) . ?
C54A H54D 0.9800 . ?
C54A H54E 0.9800 . ?
C54A H54F 0.9800 . ?
C55A H55D 0.9800 . ?
C55A H55E 0.9800 . ?
C55A H55F 0.9800 . ?
C56A H56D 0.9800 . ?
C56A H56E 0.9800 . ?
C56A H56F 0.9800 . ?
C57A C60A 1.528(6) . ?
C57A C58A 1.530(6) . ?
C57A C59A 1.541(5) . ?
C58A H58D 0.9800 . ?
C58A H58E 0.9800 . ?
C58A H58F 0.9800 . ?
C59A H59D 0.9800 . ?
C59A H59E 0.9800 . ?
C59A H59F 0.9800 . ?
C60A H60D 0.9800 . ?
C60A H60E 0.9800 . ?
C60A H60F 0.9800 . ?
C91 Cl93 1.744(4) . ?
C91 Cl92 1.749(4) . ?
C91 H91A 0.9900 . ?
C91 H91B 0.9900 . ?
